data_7241561
loop_
_publ_author_name
'Peloquin, Andrew J.'
'Kobra, Khadijatul'
'McMillen, Colin D.'
'Iacono, Scott T.'
'Pennington, William T.'

_publ_section_title
;
 Isolation of hydrazine oxidation products via halogen bonding: C--I bond
 scission and crystal polymorphism
;
_journal_issue 2
_journal_name_full CrystEngComm
_journal_page_first 419
_journal_page_last 426
_journal_paper_doi 10.1039/D0CE01568G
_journal_volume 23
_journal_year 2021
_chemical_formula_moiety '3(C6 F4 I2), 2(C4 H12 N), 2(I)'
_chemical_formula_sum 'C26 H24 F12 I8 N2'
_chemical_formula_weight 1607.67
_chemical_name_common 'tris(1,4-diiodo-2,3,5,6-tetrafluorobenzene) bis(tetramethylammonium iodide) cocrystal'
_space_group_crystal_system orthorhombic
_space_group_IT_number 19
_space_group_name_Hall 'P 2ac 2ab'
_space_group_name_H-M_alt 'P 21 21 21'
_atom_sites_solution_hydrogens geom
_atom_sites_solution_primary dual
_atom_sites_solution_secondary difmap
_audit_creation_method SHELXL-2016/6
_audit_update_record
;
2020-10-22 deposited with the CCDC.	2020-11-23 downloaded from the CCDC.
;
_cell_angle_alpha 90
_cell_angle_beta 90
_cell_angle_gamma 90
_cell_formula_units_Z 4
_cell_length_a 11.7588(10)
_cell_length_b 14.0711(14)
_cell_length_c 24.608(3)
_cell_measurement_reflns_used 9270
_cell_measurement_temperature 100(2)
_cell_measurement_theta_max 26.39
_cell_measurement_theta_min 2.40
_cell_volume 4071.6(7)
_computing_cell_refinement 'Bruker SAINT'
_computing_data_collection 'Bruker APEX3'
_computing_data_reduction 'Bruker SAINT'
_computing_molecular_graphics 'Bruker SHELXTL'
_computing_publication_material 'Bruker SHELXTL'
_computing_structure_refinement 'SHELXL-2016/6 (Sheldrick, 2016)'
_computing_structure_solution 'SHELXT 2014/5 (Sheldrick, 2014)'
_diffrn_ambient_temperature 100(2)
_diffrn_measured_fraction_theta_full 0.999
_diffrn_measured_fraction_theta_max 0.997
_diffrn_measurement_device_type 'Bruker D8 Venture Photon 100'
_diffrn_measurement_method '\f and \w scans'
_diffrn_radiation_type MoK\a
_diffrn_radiation_wavelength 0.71073
_diffrn_reflns_av_R_equivalents 0.0769
_diffrn_reflns_av_unetI/netI 0.0421
_diffrn_reflns_Laue_measured_fraction_full 0.999
_diffrn_reflns_Laue_measured_fraction_max 0.997
_diffrn_reflns_limit_h_max 14
_diffrn_reflns_limit_h_min -14
_diffrn_reflns_limit_k_max 17
_diffrn_reflns_limit_k_min -17
_diffrn_reflns_limit_l_max 30
_diffrn_reflns_limit_l_min -30
_diffrn_reflns_number 56179
_diffrn_reflns_point_group_measured_fraction_full 0.999
_diffrn_reflns_point_group_measured_fraction_max 0.997
_diffrn_reflns_theta_full 25.242
_diffrn_reflns_theta_max 26.425
_diffrn_reflns_theta_min 1.919
_diffrn_source 'Incoatec I\mS'
_exptl_absorpt_coefficient_mu 6.171
_exptl_absorpt_correction_T_max 0.34
_exptl_absorpt_correction_T_min 0.18
_exptl_absorpt_correction_type multi-scan
_exptl_absorpt_process_details 'Bruker, SADABS'
_exptl_crystal_colour colourless
_exptl_crystal_density_diffrn 2.623
_exptl_crystal_density_meas ?
_exptl_crystal_density_method 'not measured'
_exptl_crystal_description block
_exptl_crystal_F_000 2904
_exptl_crystal_size_max 0.480
_exptl_crystal_size_mid 0.306
_exptl_crystal_size_min 0.223
_exptl_transmission_factor_max 'not measured'
_exptl_transmission_factor_min 'not measured'
_refine_diff_density_max 3.265
_refine_diff_density_min -2.127
_refine_diff_density_rms 0.177
_refine_ls_abs_structure_details
;
 Flack x determined using 3358 quotients [(I+)-(I-)]/[(I+)+(I-)]
 (Parsons, Flack and Wagner, Acta Cryst. B69 (2013) 249-259).
;
_refine_ls_abs_structure_Flack 0.035(16)
_refine_ls_extinction_method none
_refine_ls_goodness_of_fit_ref 1.037
_refine_ls_hydrogen_treatment constr
_refine_ls_matrix_type full
_refine_ls_number_parameters 441
_refine_ls_number_reflns 8348
_refine_ls_number_restraints 0
_refine_ls_restrained_S_all 1.037
_refine_ls_R_factor_all 0.0367
_refine_ls_R_factor_gt 0.0340
_refine_ls_shift/su_max 0.000
_refine_ls_shift/su_mean 0.000
_refine_ls_structure_factor_coef Fsqd
_refine_ls_weighting_details 'w=1/[\s^2^(Fo^2^)+(0.0265P)^2^+31.7751P] where P=(Fo^2^+2Fc^2^)/3'
_refine_ls_weighting_scheme calc
_refine_ls_wR_factor_gt 0.0800
_refine_ls_wR_factor_ref 0.0818
_reflns_Friedel_coverage 0.796
_reflns_Friedel_fraction_full 1.000
_reflns_Friedel_fraction_max 0.996
_reflns_number_gt 7946
_reflns_number_total 8348
_reflns_threshold_expression 'I > 2\s(I)'
_cod_data_source_file d0ce01568g2.cif
_cod_data_source_block 3(14-F4DIB)2(NMe4I)_UDMH
_cod_depositor_comments
;
The following automatic conversions were performed:

data item '_exptl_crystal_density_meas' value 'not measured' was
changed to '?' -- the value is perceived as not measured.

Automatic conversion script
Id: cif_fix_values 7556 2019-12-06 15:28:31Z antanas 

 Adding full bibliography for 7241557--7241566.cif.
;
_cod_database_code 7241561
_shelx_shelxl_version_number 2016/6
_shelx_space_group_comment
;
The symmetry employed for this shelxl refinement is uniquely defined
by the following loop, which should always be used as a source of
symmetry information in preference to the above space-group names.
They are only intended as comments.
;
_shelx_estimated_absorpt_t_min 0.156
_shelx_estimated_absorpt_t_max 0.340

loop_
_space_group_symop_operation_xyz
'x, y, z'
'-x+1/2, -y, z+1/2'
'-x, y+1/2, -z+1/2'
'x+1/2, -y+1/2, -z'

loop_
_atom_site_label
_atom_site_type_symbol
_atom_site_fract_x
_atom_site_fract_y
_atom_site_fract_z
_atom_site_U_iso_or_equiv
_atom_site_adp_type
_atom_site_occupancy
_atom_site_site_symmetry_order
_atom_site_calc_flag
_atom_site_refinement_flags_posn
_atom_site_refinement_flags_adp
_atom_site_refinement_flags_occupancy
_atom_site_disorder_assembly
_atom_site_disorder_group
I1 I 0.33471(6) 0.38585(5) 0.32968(3) 0.02460(16) Uani 1 1 d . . . . .
I2 I 0.12689(6) 0.57389(5) 0.57331(3) 0.02067(15) Uani 1 1 d . . . . .
F1 F 0.2071(6) 0.5794(5) 0.3583(3) 0.0304(16) Uani 1 1 d . . . . .
F2 F 0.1293(6) 0.6523(4) 0.4510(3) 0.0312(16) Uani 1 1 d . . . . .
F3 F 0.2460(5) 0.3760(4) 0.5439(3) 0.0246(14) Uani 1 1 d . . . . .
F4 F 0.3219(6) 0.3017(4) 0.4513(3) 0.0289(15) Uani 1 1 d . . . . .
C1 C 0.2666(9) 0.4370(8) 0.4022(5) 0.023(2) Uani 1 1 d . . . . .
C2 C 0.2180(8) 0.5279(8) 0.4031(5) 0.020(2) Uani 1 1 d . . . . .
C3 C 0.1786(9) 0.5653(7) 0.4516(5) 0.021(2) Uani 1 1 d . . . . .
C4 C 0.1851(9) 0.5166(7) 0.5008(5) 0.018(2) Uani 1 1 d . . . . .
C5 C 0.2348(9) 0.4268(8) 0.4984(5) 0.019(2) Uani 1 1 d . . . . .
C6 C 0.2737(9) 0.3890(7) 0.4497(5) 0.024(2) Uani 1 1 d . . . . .
N1 N 0.6949(8) 0.1652(6) 0.2964(4) 0.0210(19) Uani 1 1 d . . . . .
C19 C 0.6532(13) 0.2192(10) 0.3445(6) 0.040(3) Uani 1 1 d . . . . .
H19A H 0.596947 0.266338 0.332827 0.061 Uiso 1 1 calc R U . . .
H19B H 0.717265 0.251555 0.362021 0.061 Uiso 1 1 calc R U . . .
H19C H 0.617947 0.175192 0.370407 0.061 Uiso 1 1 calc R U . . .
C20 C 0.5996(12) 0.1097(9) 0.2723(6) 0.038(3) Uani 1 1 d . . . . .
H20A H 0.536752 0.152637 0.263398 0.057 Uiso 1 1 calc R U . . .
H20B H 0.573537 0.061988 0.298520 0.057 Uiso 1 1 calc R U . . .
H20C H 0.625934 0.077880 0.239192 0.057 Uiso 1 1 calc R U . . .
C21 C 0.7380(8) 0.2292(7) 0.2544(4) 0.018(2) Uani 1 1 d . . . . .
H21A H 0.805830 0.262056 0.267870 0.026 Uiso 1 1 calc R U . . .
H21B H 0.679358 0.276098 0.245231 0.026 Uiso 1 1 calc R U . . .
H21C H 0.757602 0.192485 0.221874 0.026 Uiso 1 1 calc R U . . .
C22 C 0.7907(11) 0.1008(9) 0.3124(6) 0.038(3) Uani 1 1 d . . . . .
H22A H 0.809923 0.059073 0.281845 0.057 Uiso 1 1 calc R U . . .
H22B H 0.767595 0.062085 0.343629 0.057 Uiso 1 1 calc R U . . .
H22C H 0.857281 0.138989 0.322206 0.057 Uiso 1 1 calc R U . . .
N2 N 0.8774(8) 0.7294(6) 0.3202(5) 0.027(2) Uani 1 1 d . . . . .
C23 C 0.8192(16) 0.6701(14) 0.2825(10) 0.079(7) Uani 1 1 d . . . . .
H23A H 0.737251 0.681904 0.284950 0.118 Uiso 1 1 calc R U . . .
H23B H 0.834768 0.603292 0.291062 0.118 Uiso 1 1 calc R U . . .
H23C H 0.845599 0.684141 0.245616 0.118 Uiso 1 1 calc R U . . .
C24 C 0.8302(16) 0.7158(12) 0.3769(7) 0.058(5) Uani 1 1 d . . . . .
H24A H 0.748626 0.730016 0.376899 0.087 Uiso 1 1 calc R U . . .
H24B H 0.869342 0.758651 0.402075 0.087 Uiso 1 1 calc R U . . .
H24C H 0.842115 0.649830 0.388359 0.087 Uiso 1 1 calc R U . . .
C25 C 0.8603(10) 0.8312(7) 0.3106(5) 0.026(3) Uani 1 1 d . . . . .
H25A H 0.886597 0.847487 0.273994 0.039 Uiso 1 1 calc R U . . .
H25B H 0.903578 0.867739 0.337471 0.039 Uiso 1 1 calc R U . . .
H25C H 0.779265 0.846423 0.313974 0.039 Uiso 1 1 calc R U . . .
C26 C 1.0017(10) 0.7069(12) 0.3183(7) 0.052(4) Uani 1 1 d . . . . .
H26A H 1.031293 0.720734 0.281874 0.077 Uiso 1 1 calc R U . . .
H26B H 1.013273 0.639437 0.326530 0.077 Uiso 1 1 calc R U . . .
H26C H 1.042076 0.745739 0.345106 0.077 Uiso 1 1 calc R U . . .
I3 I 0.54310(6) 0.29753(5) 0.59197(3) 0.02694(17) Uani 1 1 d . . . . .
I4 I 0.50437(6) 0.65023(5) 0.39289(3) 0.02677(17) Uani 1 1 d . . . . .
F5 F 0.6223(6) 0.3044(4) 0.4673(3) 0.0281(15) Uani 1 1 d . . . . .
F6 F 0.6062(6) 0.4380(5) 0.3911(3) 0.0287(15) Uani 1 1 d . . . . .
F7 F 0.4283(6) 0.6428(5) 0.5177(3) 0.0320(17) Uani 1 1 d . . . . .
F8 F 0.4470(6) 0.5094(5) 0.5939(3) 0.0292(15) Uani 1 1 d . . . . .
C7 C 0.5356(9) 0.4028(7) 0.5335(5) 0.021(2) Uani 1 1 d . . . . .
C8 C 0.5750(9) 0.3875(8) 0.4803(5) 0.024(2) Uani 1 1 d . . . . .
C9 C 0.5655(9) 0.4563(8) 0.4409(5) 0.026(2) Uani 1 1 d . . . . .
C10 C 0.5170(9) 0.5432(7) 0.4514(5) 0.022(2) Uani 1 1 d . . . . .
C11 C 0.4776(9) 0.5596(7) 0.5047(5) 0.022(2) Uani 1 1 d . . . . .
C12 C 0.4876(9) 0.4902(8) 0.5437(5) 0.023(2) Uani 1 1 d . . . . .
I5 I 0.67836(8) 0.54850(5) 0.69857(4) 0.03380(19) Uani 1 1 d . . . . .
I6 I 0.89697(6) 0.45401(6) 0.44216(4) 0.03201(19) Uani 1 1 d . . . . .
F9 F 0.8535(7) 0.3895(5) 0.6560(4) 0.0415(19) Uani 1 1 d . . . . .
F10 F 0.9420(6) 0.3572(5) 0.5579(4) 0.0394(19) Uani 1 1 d . . . . .
F11 F 0.7512(6) 0.6270(5) 0.4892(3) 0.0384(18) Uani 1 1 d . . . . .
F12 F 0.6648(7) 0.6605(5) 0.5873(3) 0.0395(18) Uani 1 1 d . . . . .
C13 C 0.7560(12) 0.5245(9) 0.6245(6) 0.036(3) Uani 1 1 d . . . . .
C14 C 0.8252(11) 0.4485(8) 0.6145(6) 0.032(3) Uani 1 1 d . . . . .
C15 C 0.8702(10) 0.4314(8) 0.5638(6) 0.032(3) Uani 1 1 d . . . . .
C16 C 0.8437(10) 0.4877(9) 0.5197(6) 0.031(3) Uani 1 1 d . . . . .
C17 C 0.7751(10) 0.5658(9) 0.5291(6) 0.034(3) Uani 1 1 d . . . . .
C18 C 0.7328(10) 0.5851(8) 0.5811(6) 0.032(3) Uani 1 1 d . . . . .
I7 I -0.02712(8) 0.39003(6) 0.31348(4) 0.0373(2) Uani 1 1 d . . . . .
I8 I 0.46488(6) 0.33828(5) 0.20131(3) 0.02175(15) Uani 1 1 d . . . . .

loop_
_atom_site_aniso_label
_atom_site_aniso_U_11
_atom_site_aniso_U_22
_atom_site_aniso_U_33
_atom_site_aniso_U_23
_atom_site_aniso_U_13
_atom_site_aniso_U_12
I1 0.0214(3) 0.0288(3) 0.0236(4) -0.0051(3) -0.0020(3) 0.0003(3)
I2 0.0188(3) 0.0181(3) 0.0251(4) -0.0030(3) -0.0001(3) -0.0023(2)
F1 0.030(3) 0.033(3) 0.028(4) 0.009(3) -0.001(3) 0.005(3)
F2 0.036(4) 0.017(3) 0.040(4) 0.001(3) 0.000(3) 0.011(3)
F3 0.028(3) 0.018(3) 0.027(4) 0.004(3) 0.001(3) 0.002(3)
F4 0.035(4) 0.017(3) 0.035(4) 0.002(3) 0.000(3) 0.008(3)
C1 0.018(5) 0.021(5) 0.031(7) -0.002(5) -0.007(5) 0.003(4)
C2 0.014(5) 0.026(5) 0.020(6) 0.002(5) 0.000(4) 0.000(4)
C3 0.029(5) 0.010(4) 0.024(6) 0.002(4) -0.006(5) 0.007(4)
C4 0.017(5) 0.020(5) 0.018(6) -0.003(4) 0.000(4) -0.008(4)
C5 0.016(5) 0.021(5) 0.018(6) 0.005(4) -0.006(4) -0.004(4)
C6 0.023(5) 0.012(4) 0.038(7) -0.002(5) -0.010(5) 0.002(4)
N1 0.024(4) 0.018(4) 0.021(5) 0.001(4) -0.003(4) -0.003(4)
C19 0.051(8) 0.046(8) 0.024(7) -0.008(6) 0.001(6) 0.003(7)
C20 0.042(7) 0.022(5) 0.050(9) 0.009(6) -0.012(7) -0.013(6)
C21 0.014(4) 0.019(5) 0.020(6) 0.008(4) 0.005(4) -0.002(4)
C22 0.038(7) 0.029(6) 0.048(9) 0.009(6) -0.004(6) 0.010(6)
N2 0.018(4) 0.021(4) 0.041(7) 0.011(4) -0.002(4) 0.002(4)
C23 0.062(11) 0.070(12) 0.105(18) -0.064(12) -0.033(11) 0.022(10)
C24 0.070(11) 0.048(9) 0.056(11) 0.015(8) 0.013(9) 0.007(9)
C25 0.028(6) 0.015(5) 0.035(7) -0.001(5) 0.010(5) 0.004(4)
C26 0.011(5) 0.072(10) 0.071(12) 0.027(9) 0.002(6) 0.003(6)
I3 0.0275(3) 0.0218(3) 0.0316(4) 0.0043(3) 0.0033(3) 0.0016(3)
I4 0.0264(4) 0.0231(3) 0.0308(4) 0.0051(3) -0.0038(3) -0.0062(3)
F5 0.028(3) 0.019(3) 0.037(4) -0.008(3) 0.004(3) 0.006(3)
F6 0.028(3) 0.034(4) 0.024(4) -0.009(3) 0.001(3) 0.001(3)
F7 0.037(4) 0.018(3) 0.042(5) -0.002(3) 0.006(3) 0.004(3)
F8 0.033(4) 0.026(3) 0.028(4) -0.002(3) 0.007(3) 0.005(3)
C7 0.014(4) 0.022(5) 0.026(6) -0.004(4) 0.004(4) -0.008(4)
C8 0.016(5) 0.030(6) 0.028(7) -0.005(5) -0.006(4) 0.001(4)
C9 0.021(5) 0.028(5) 0.028(7) -0.006(5) -0.002(5) -0.005(4)
C10 0.018(5) 0.020(5) 0.029(6) 0.005(4) -0.006(4) -0.007(4)
C11 0.022(5) 0.015(5) 0.029(6) -0.003(4) -0.005(5) 0.000(4)
C12 0.022(5) 0.022(5) 0.023(6) 0.000(4) 0.006(5) -0.001(4)
I5 0.0424(5) 0.0241(3) 0.0349(5) 0.0006(3) -0.0007(4) -0.0052(3)
I6 0.0235(4) 0.0288(4) 0.0437(5) -0.0031(4) -0.0027(3) -0.0019(3)
F9 0.051(5) 0.025(3) 0.049(5) 0.013(3) -0.010(4) 0.003(3)
F10 0.034(4) 0.021(3) 0.063(6) 0.001(4) -0.009(4) 0.000(3)
F11 0.036(4) 0.036(4) 0.044(5) 0.010(3) -0.003(4) 0.006(3)
F12 0.044(4) 0.027(3) 0.048(5) 0.004(3) 0.004(4) 0.009(3)
C13 0.039(7) 0.024(6) 0.044(9) -0.001(5) -0.014(6) -0.007(5)
C14 0.040(7) 0.018(5) 0.038(8) 0.010(5) -0.016(6) -0.005(5)
C15 0.025(6) 0.021(5) 0.051(9) 0.002(6) 0.000(6) -0.005(5)
C16 0.020(5) 0.029(6) 0.042(8) -0.009(6) -0.003(5) -0.011(5)
C17 0.025(6) 0.028(6) 0.047(9) 0.008(6) -0.007(6) -0.001(5)
C18 0.027(6) 0.016(5) 0.053(9) 0.005(5) -0.007(6) 0.000(5)
I7 0.0366(4) 0.0381(4) 0.0373(5) -0.0002(4) 0.0007(4) -0.0034(4)
I8 0.0230(3) 0.0202(3) 0.0220(4) -0.0026(3) -0.0039(3) 0.0039(3)

loop_
_atom_type_symbol
_atom_type_description
_atom_type_scat_dispersion_real
_atom_type_scat_dispersion_imag
_atom_type_scat_source
C C 0.0033 0.0016 'International Tables Vol C Tables 4.2.6.8 and 6.1.1.4'
H H 0.0000 0.0000 'International Tables Vol C Tables 4.2.6.8 and 6.1.1.4'
F F 0.0171 0.0103 'International Tables Vol C Tables 4.2.6.8 and 6.1.1.4'
I I -0.4742 1.8119 'International Tables Vol C Tables 4.2.6.8 and 6.1.1.4'
N N 0.0061 0.0033 'International Tables Vol C Tables 4.2.6.8 and 6.1.1.4'

loop_
_geom_angle_atom_site_label_1
_geom_angle_atom_site_label_2
_geom_angle_atom_site_label_3
_geom_angle
_geom_angle_site_symmetry_1
_geom_angle_site_symmetry_3
_geom_angle_publ_flag
C6 C1 C2 117.8(11) . . ?
C6 C1 I1 123.0(8) . . ?
C2 C1 I1 119.1(9) . . ?
F1 C2 C3 118.5(9) . . ?
F1 C2 C1 121.7(11) . . ?
C3 C2 C1 119.8(11) . . ?
F2 C3 C2 118.5(10) . . ?
F2 C3 C4 118.6(10) . . ?
C2 C3 C4 122.9(9) . . ?
C3 C4 C5 115.6(10) . . ?
C3 C4 I2 122.5(8) . . ?
C5 C4 I2 121.9(8) . . ?
F3 C5 C6 119.1(9) . . ?
F3 C5 C4 119.4(10) . . ?
C6 C5 C4 121.5(10) . . ?
F4 C6 C1 120.3(11) . . ?
F4 C6 C5 117.4(10) . . ?
C1 C6 C5 122.3(10) . . ?
C21 N1 C20 107.6(9) . . ?
C21 N1 C19 111.2(9) . . ?
C20 N1 C19 109.7(10) . . ?
C21 N1 C22 107.3(9) . . ?
C20 N1 C22 110.7(9) . . ?
C19 N1 C22 110.3(11) . . ?
N1 C19 H19A 109.5 . . ?
N1 C19 H19B 109.5 . . ?
H19A C19 H19B 109.5 . . ?
N1 C19 H19C 109.5 . . ?
H19A C19 H19C 109.5 . . ?
H19B C19 H19C 109.5 . . ?
N1 C20 H20A 109.5 . . ?
N1 C20 H20B 109.5 . . ?
H20A C20 H20B 109.5 . . ?
N1 C20 H20C 109.5 . . ?
H20A C20 H20C 109.5 . . ?
H20B C20 H20C 109.5 . . ?
N1 C21 H21A 109.5 . . ?
N1 C21 H21B 109.5 . . ?
H21A C21 H21B 109.5 . . ?
N1 C21 H21C 109.5 . . ?
H21A C21 H21C 109.5 . . ?
H21B C21 H21C 109.5 . . ?
N1 C22 H22A 109.5 . . ?
N1 C22 H22B 109.5 . . ?
H22A C22 H22B 109.5 . . ?
N1 C22 H22C 109.5 . . ?
H22A C22 H22C 109.5 . . ?
H22B C22 H22C 109.5 . . ?
C23 N2 C25 113.8(12) . . ?
C23 N2 C26 108.9(13) . . ?
C25 N2 C26 109.6(10) . . ?
C23 N2 C24 110.5(14) . . ?
C25 N2 C24 102.8(11) . . ?
C26 N2 C24 111.1(12) . . ?
N2 C23 H23A 109.5 . . ?
N2 C23 H23B 109.5 . . ?
H23A C23 H23B 109.5 . . ?
N2 C23 H23C 109.5 . . ?
H23A C23 H23C 109.5 . . ?
H23B C23 H23C 109.5 . . ?
N2 C24 H24A 109.5 . . ?
N2 C24 H24B 109.5 . . ?
H24A C24 H24B 109.5 . . ?
N2 C24 H24C 109.5 . . ?
H24A C24 H24C 109.5 . . ?
H24B C24 H24C 109.5 . . ?
N2 C25 H25A 109.5 . . ?
N2 C25 H25B 109.5 . . ?
H25A C25 H25B 109.5 . . ?
N2 C25 H25C 109.5 . . ?
H25A C25 H25C 109.5 . . ?
H25B C25 H25C 109.5 . . ?
N2 C26 H26A 109.5 . . ?
N2 C26 H26B 109.5 . . ?
H26A C26 H26B 109.5 . . ?
N2 C26 H26C 109.5 . . ?
H26A C26 H26C 109.5 . . ?
H26B C26 H26C 109.5 . . ?
C12 C7 C8 116.3(11) . . ?
C12 C7 I3 122.0(8) . . ?
C8 C7 I3 121.7(8) . . ?
F5 C8 C9 118.8(11) . . ?
F5 C8 C7 119.7(11) . . ?
C9 C8 C7 121.5(11) . . ?
F6 C9 C10 119.4(11) . . ?
F6 C9 C8 118.8(10) . . ?
C10 C9 C8 121.8(12) . . ?
C9 C10 C11 117.3(10) . . ?
C9 C10 I4 122.7(9) . . ?
C11 C10 I4 120.0(8) . . ?
F7 C11 C12 119.3(10) . . ?
F7 C11 C10 120.4(10) . . ?
C12 C11 C10 120.3(10) . . ?
F8 C12 C11 117.8(9) . . ?
F8 C12 C7 119.4(10) . . ?
C11 C12 C7 122.8(11) . . ?
C14 C13 C18 117.2(14) . . ?
C14 C13 I5 123.4(10) . . ?
C18 C13 I5 119.3(10) . . ?
F9 C14 C13 119.3(13) . . ?
F9 C14 C15 118.8(11) . . ?
C13 C14 C15 121.9(12) . . ?
F10 C15 C14 118.2(12) . . ?
F10 C15 C16 120.0(13) . . ?
C14 C15 C16 121.8(11) . . ?
C15 C16 C17 117.1(13) . . ?
C15 C16 I6 121.8(10) . . ?
C17 C16 I6 121.0(11) . . ?
F11 C17 C16 120.8(13) . . ?
F11 C17 C18 118.2(11) . . ?
C16 C17 C18 121.0(12) . . ?
F12 C18 C13 121.0(13) . . ?
F12 C18 C17 118.1(11) . . ?
C13 C18 C17 120.9(12) . . ?

loop_
_geom_bond_atom_site_label_1
_geom_bond_atom_site_label_2
_geom_bond_distance
_geom_bond_site_symmetry_2
_geom_bond_publ_flag
I1 C1 2.083(13) . ?
I2 C4 2.074(11) . ?
F1 C2 1.324(13) . ?
F2 C3 1.355(11) . ?
F3 C5 1.336(13) . ?
F4 C6 1.353(12) . ?
C1 C6 1.354(17) . ?
C1 C2 1.401(15) . ?
C2 C3 1.386(16) . ?
C3 C4 1.392(16) . ?
C4 C5 1.394(15) . ?
C5 C6 1.387(17) . ?
N1 C21 1.462(13) . ?
N1 C20 1.488(15) . ?
N1 C19 1.491(16) . ?
N1 C22 1.499(15) . ?
C19 H19A 0.9800 . ?
C19 H19B 0.9800 . ?
C19 H19C 0.9800 . ?
C20 H20A 0.9800 . ?
C20 H20B 0.9800 . ?
C20 H20C 0.9800 . ?
C21 H21A 0.9800 . ?
C21 H21B 0.9800 . ?
C21 H21C 0.9800 . ?
C22 H22A 0.9800 . ?
C22 H22B 0.9800 . ?
C22 H22C 0.9800 . ?
N2 C23 1.422(19) . ?
N2 C25 1.466(13) . ?
N2 C26 1.497(14) . ?
N2 C24 1.51(2) . ?
C23 H23A 0.9800 . ?
C23 H23B 0.9800 . ?
C23 H23C 0.9800 . ?
C24 H24A 0.9800 . ?
C24 H24B 0.9800 . ?
C24 H24C 0.9800 . ?
C25 H25A 0.9800 . ?
C25 H25B 0.9800 . ?
C25 H25C 0.9800 . ?
C26 H26A 0.9800 . ?
C26 H26B 0.9800 . ?
C26 H26C 0.9800 . ?
I3 C7 2.067(11) . ?
I4 C10 2.089(11) . ?
F5 C8 1.333(13) . ?
F6 C9 1.341(14) . ?
F7 C11 1.345(12) . ?
F8 C12 1.351(14) . ?
C7 C12 1.377(15) . ?
C7 C8 1.404(17) . ?
C8 C9 1.375(18) . ?
C9 C10 1.375(16) . ?
C10 C11 1.410(17) . ?
C11 C12 1.375(16) . ?
I5 C13 2.066(16) . ?
I6 C16 2.063(14) . ?
F9 C14 1.358(14) . ?
F10 C15 1.351(14) . ?
F11 C17 1.336(15) . ?
F12 C18 1.338(13) . ?
C13 C14 1.366(18) . ?
C13 C18 1.395(19) . ?
C14 C15 1.38(2) . ?
C15 C16 1.379(19) . ?
C16 C17 1.383(18) . ?
C17 C18 1.40(2) . ?

loop_
_geom_hbond_atom_site_label_D
_geom_hbond_atom_site_label_H
_geom_hbond_atom_site_label_A
_geom_hbond_distance_DH
_geom_hbond_distance_HA
_geom_hbond_distance_DA
_geom_hbond_angle_DHA
_geom_hbond_site_symmetry_A
C20 H20A I8 0.98 3.14 3.989(13) 145.6 .
C20 H20B I8 0.98 3.18 3.947(12) 136.3 3_645
C20 H20C I1 0.98 3.22 4.101(15) 149.9 3_645
C21 H21A I7 0.98 2.89 3.856(11) 168.0 1_655
C21 H21B I8 0.98 2.88 3.791(10) 155.0 .
C21 H21C F1 0.98 2.57 3.544(13) 172.7 3_645
C22 H22B I2 0.98 3.25 4.202(14) 163.9 4_556
C22 H22C I3 0.98 3.17 4.049(15) 150.5 4_556
C23 H23A I8 0.98 3.26 4.114(17) 147.0 3_655
C23 H23B I5 0.98 3.13 3.705(15) 119.3 2_664
C24 H24A I4 0.98 3.11 3.961(19) 146.2 .
C24 H24B F7 0.98 2.51 3.47(2) 165.4 4_566
C24 H24C I6 0.98 3.12 4.094(16) 170.6 .
C25 H25A I7 0.98 2.78 3.723(12) 161.9 3_655
C25 H25B F8 0.98 2.47 3.405(14) 159.3 4_566
C25 H25C I8 0.98 2.90 3.836(12) 160.7 3_655
C26 H26B F1 0.98 2.55 3.166(15) 120.5 1_655
C26 H26C F12 0.98 2.57 3.54(2) 174.7 4_566

loop_
_geom_torsion_atom_site_label_1
_geom_torsion_atom_site_label_2
_geom_torsion_atom_site_label_3
_geom_torsion_atom_site_label_4
_geom_torsion
_geom_torsion_site_symmetry_1
_geom_torsion_site_symmetry_2
_geom_torsion_site_symmetry_3
_geom_torsion_site_symmetry_4
_geom_torsion_publ_flag
C6 C1 C2 F1 -179.6(10) . . . . ?
I1 C1 C2 F1 4.8(14) . . . . ?
C6 C1 C2 C3 -0.3(15) . . . . ?
I1 C1 C2 C3 -176.0(8) . . . . ?
F1 C2 C3 F2 1.0(15) . . . . ?
C1 C2 C3 F2 -178.3(9) . . . . ?
F1 C2 C3 C4 179.4(10) . . . . ?
C1 C2 C3 C4 0.2(16) . . . . ?
F2 C3 C4 C5 178.7(9) . . . . ?
C2 C3 C4 C5 0.3(15) . . . . ?
F2 C3 C4 I2 -2.0(14) . . . . ?
C2 C3 C4 I2 179.6(8) . . . . ?
C3 C4 C5 F3 178.9(9) . . . . ?
I2 C4 C5 F3 -0.4(13) . . . . ?
C3 C4 C5 C6 -0.6(15) . . . . ?
I2 C4 C5 C6 -179.9(8) . . . . ?
C2 C1 C6 F4 -178.7(9) . . . . ?
I1 C1 C6 F4 -3.2(15) . . . . ?
C2 C1 C6 C5 0.0(16) . . . . ?
I1 C1 C6 C5 175.5(8) . . . . ?
F3 C5 C6 F4 -0.3(14) . . . . ?
C4 C5 C6 F4 179.2(9) . . . . ?
F3 C5 C6 C1 -179.0(10) . . . . ?
C4 C5 C6 C1 0.5(16) . . . . ?
C12 C7 C8 F5 -179.9(9) . . . . ?
I3 C7 C8 F5 -2.5(13) . . . . ?
C12 C7 C8 C9 -0.3(15) . . . . ?
I3 C7 C8 C9 177.2(8) . . . . ?
F5 C8 C9 F6 -1.4(15) . . . . ?
C7 C8 C9 F6 179.0(9) . . . . ?
F5 C8 C9 C10 179.6(9) . . . . ?
C7 C8 C9 C10 0.0(16) . . . . ?
F6 C9 C10 C11 -178.7(9) . . . . ?
C8 C9 C10 C11 0.3(16) . . . . ?
F6 C9 C10 I4 -0.4(14) . . . . ?
C8 C9 C10 I4 178.7(8) . . . . ?
C9 C10 C11 F7 -179.4(9) . . . . ?
I4 C10 C11 F7 2.3(13) . . . . ?
C9 C10 C11 C12 -0.4(15) . . . . ?
I4 C10 C11 C12 -178.7(8) . . . . ?
F7 C11 C12 F8 -0.1(15) . . . . ?
C10 C11 C12 F8 -179.1(9) . . . . ?
F7 C11 C12 C7 179.1(10) . . . . ?
C10 C11 C12 C7 0.1(17) . . . . ?
C8 C7 C12 F8 179.4(9) . . . . ?
I3 C7 C12 F8 2.0(14) . . . . ?
C8 C7 C12 C11 0.2(16) . . . . ?
I3 C7 C12 C11 -177.2(8) . . . . ?
C18 C13 C14 F9 177.6(11) . . . . ?
I5 C13 C14 F9 -6.0(17) . . . . ?
C18 C13 C14 C15 -0.4(19) . . . . ?
I5 C13 C14 C15 176.0(9) . . . . ?
F9 C14 C15 F10 -0.9(17) . . . . ?
C13 C14 C15 F10 177.1(11) . . . . ?
F9 C14 C15 C16 179.0(10) . . . . ?
C13 C14 C15 C16 -3.0(19) . . . . ?
F10 C15 C16 C17 -176.2(10) . . . . ?
C14 C15 C16 C17 3.8(17) . . . . ?
F10 C15 C16 I6 6.7(15) . . . . ?
C14 C15 C16 I6 -173.3(9) . . . . ?
C15 C16 C17 F11 176.0(11) . . . . ?
I6 C16 C17 F11 -6.9(16) . . . . ?
C15 C16 C17 C18 -1.4(17) . . . . ?
I6 C16 C17 C18 175.7(9) . . . . ?
C14 C13 C18 F12 179.2(11) . . . . ?
I5 C13 C18 F12 2.7(16) . . . . ?
C14 C13 C18 C17 2.7(18) . . . . ?
I5 C13 C18 C17 -173.9(9) . . . . ?
F11 C17 C18 F12 4.1(17) . . . . ?
C16 C17 C18 F12 -178.5(10) . . . . ?
F11 C17 C18 C13 -179.3(11) . . . . ?
C16 C17 C18 C13 -1.8(19) . . . . ?
